data_2211317
loop_
_publ_author_name
'S. Selvanayagam'
'B. Priyalakshmi'
'D. Velmurugan'
'K. Ravikumar'
'M. Poornachandran'

_publ_section_title
1'-Methyl-3',5''-diphenyl-6'',7'',8'',9'',10'',11''-hexahydro-1<i>H</i>-indole-3-spiro-2'-pyrrolidine-4'-spiro-2''-5''<i>H</i>-cycloocteno[1,2-<i>d</i>]thiazolo[3,2-<i>a</i>]pyrimidine-2,3''(3<i>H</i>,2''<i>H</i>)-dione
_journal_coeditor_code CF2062
_journal_issue 12
_journal_name_full 'Acta Crystallographica Section E'
_journal_page_first o5554
_journal_page_last o5556
_journal_paper_doi 10.1107/S1600536806044424
_journal_volume 62
_journal_year 2006
_chemical_formula_iupac 'C35 H34 N4 O2 S'
_chemical_formula_moiety 'C35 H34 N4 O2 S'
_chemical_formula_sum 'C35 H34 N4 O2 S'
_chemical_formula_weight 574.72
_chemical_name_systematic
;
1'-Methyl-3',5''-diphenyl-5'',6'',7'',8'',9'',10'',11''1H-indole-3-spiro-
2'-pyrrolidine-4'-spiro-2''-cycloocteno[1,2-d]thiazolo[3,2-a]pyrimidine-
2,3''-dione
;
_space_group_IT_number 2
_symmetry_cell_setting triclinic
_symmetry_space_group_name_Hall '-P 1'
_symmetry_space_group_name_H-M 'P -1'
_atom_sites_solution_hydrogens geom
_atom_sites_solution_primary direct
_atom_sites_solution_secondary difmap
_audit_creation_method SHELXL-97
_cell_angle_alpha 95.2590(10)
_cell_angle_beta 109.1330(10)
_cell_angle_gamma 108.6040(10)
_cell_formula_units_Z 2
_cell_length_a 10.6368(8)
_cell_length_b 12.1783(9)
_cell_length_c 13.1467(10)
_cell_measurement_reflns_used 6008
_cell_measurement_temperature 293(2)
_cell_measurement_theta_max 27.65
_cell_measurement_theta_min 2.19
_cell_volume 1487.79(19)
_computing_cell_refinement 'SAINT (Bruker, 2001)'
_computing_data_collection 'SMART (Bruker, 2001)'
_computing_data_reduction SAINT
_computing_molecular_graphics 'ORTEP-3 (Farrugia, 1997) and PLATON (Spek, 2003)'
_computing_publication_material 'SHELXL97 and PARST (Nardelli, 1995)'
_computing_structure_refinement 'SHELXL97 (Sheldrick, 1997)'
_computing_structure_solution 'SHELXS97 (Sheldrick, 1997)'
_diffrn_ambient_temperature 293(2)
_diffrn_measured_fraction_theta_full 0.996
_diffrn_measured_fraction_theta_max 0.944
_diffrn_measurement_device 'Bruker SMART APEX'
_diffrn_measurement_method \w
_diffrn_radiation_monochromator graphite
_diffrn_radiation_source 'fine-focus sealed tube'
_diffrn_radiation_type MoK\a
_diffrn_radiation_wavelength 0.71073
_diffrn_reflns_av_R_equivalents 0.0204
_diffrn_reflns_av_sigmaI/netI 0.0264
_diffrn_reflns_limit_h_max 13
_diffrn_reflns_limit_h_min -13
_diffrn_reflns_limit_k_max 15
_diffrn_reflns_limit_k_min -16
_diffrn_reflns_limit_l_max 16
_diffrn_reflns_limit_l_min -16
_diffrn_reflns_number 17008
_diffrn_reflns_theta_full 25.00
_diffrn_reflns_theta_max 27.99
_diffrn_reflns_theta_min 1.68
_diffrn_standards_decay_% 0
_diffrn_standards_interval_count 0
_diffrn_standards_interval_time 0
_diffrn_standards_number 0
_exptl_absorpt_coefficient_mu 0.148
_exptl_absorpt_correction_type none
_exptl_crystal_colour Colourless
_exptl_crystal_density_diffrn 1.283
_exptl_crystal_density_method 'not measured'
_exptl_crystal_description Block
_exptl_crystal_F_000 608
_exptl_crystal_size_max 0.24
_exptl_crystal_size_mid 0.21
_exptl_crystal_size_min 0.18
_refine_diff_density_max 0.336
_refine_diff_density_min -0.153
_refine_ls_extinction_method none
_refine_ls_goodness_of_fit_ref 1.037
_refine_ls_hydrogen_treatment constr
_refine_ls_matrix_type full
_refine_ls_number_parameters 380
_refine_ls_number_reflns 6766
_refine_ls_number_restraints 0
_refine_ls_restrained_S_all 1.037
_refine_ls_R_factor_all 0.0648
_refine_ls_R_factor_gt 0.0526
_refine_ls_shift/su_max 0.000
_refine_ls_shift/su_mean 0.000
_refine_ls_structure_factor_coef Fsqd
_refine_ls_weighting_details 'calc w=1/[\s^2^(Fo^2^)+(0.0721P)^2^+0.3938P] where P=(Fo^2^+2Fc^2^)/3'
_refine_ls_weighting_scheme calc
_refine_ls_wR_factor_gt 0.1336
_refine_ls_wR_factor_ref 0.1414
_reflns_number_gt 5455
_reflns_number_total 6766
_reflns_threshold_expression I>2\s(I)
_cod_data_source_file cf2062.cif
_cod_data_source_block I
_cod_database_code 2211317
_cod_database_fobs_code 2211317

loop_
_symmetry_equiv_pos_as_xyz
'x, y, z'
'-x, -y, -z'

loop_
_atom_site_type_symbol
_atom_site_label
_atom_site_fract_x
_atom_site_fract_y
_atom_site_fract_z
_atom_site_U_iso_or_equiv
_atom_site_adp_type
_atom_site_calc_flag
_atom_site_refinement_flags
_atom_site_occupancy
S S1 0.19372(5) 0.41194(4) 0.12184(3) 0.04269(13) Uani d . 1
N N1 0.40420(16) 0.67698(13) 0.38393(13) 0.0489(4) Uani d . 1
N N2 0.14426(17) 0.69014(14) 0.15079(13) 0.0482(4) Uani d . 1
H H2 0.1176 0.7189 0.0936 0.058 Uiso calc R 1
N N3 0.07589(15) 0.31049(12) 0.25000(11) 0.0381(3) Uani d . 1
N N4 -0.05634(15) 0.23108(13) 0.05932(12) 0.0409(3) Uani d . 1
O O1 0.34944(15) 0.67744(13) 0.13894(13) 0.0570(4) Uani d . 1
O O2 0.23173(15) 0.41153(11) 0.42319(10) 0.0500(3) Uani d . 1
C C1 0.5154(2) 0.64336(17) 0.36568(18) 0.0511(5) Uani d . 1
H H1A 0.5995 0.6665 0.4332 0.061 Uiso calc R 1
H H1B 0.5428 0.6794 0.3095 0.061 Uiso calc R 1
C C2 0.44493(19) 0.50845(16) 0.32729(16) 0.0445(4) Uani d . 1
H H2A 0.4551 0.4770 0.3943 0.053 Uiso calc R 1
C C3 0.28026(18) 0.48449(14) 0.26859(13) 0.0376(4) Uani d . 1
C C4 0.27098(18) 0.61112(14) 0.28897(14) 0.0385(4) Uani d . 1
C C5 0.4388(3) 0.8043(2) 0.4120(3) 0.0787(8) Uani d . 1
H H5A 0.5222 0.8390 0.4790 0.118 Uiso calc R 1
H H5B 0.3595 0.8185 0.4221 0.118 Uiso calc R 1
H H5C 0.4575 0.8393 0.3534 0.118 Uiso calc R 1
C C6 0.5144(2) 0.45240(18) 0.26613(18) 0.0537(5) Uani d . 1
C C7 0.5314(2) 0.4841(2) 0.1720(2) 0.0666(6) Uani d . 1
H H7 0.4964 0.5401 0.1429 0.080 Uiso calc R 1
C C8 0.6010(3) 0.4327(3) 0.1203(3) 0.0903(9) Uani d . 1
H H8 0.6117 0.4542 0.0567 0.108 Uiso calc R 1
C C9 0.6529(3) 0.3517(3) 0.1624(4) 0.1113(14) Uani d . 1
H H9 0.6981 0.3171 0.1271 0.134 Uiso calc R 1
C C10 0.6391(4) 0.3208(3) 0.2558(4) 0.1088(12) Uani d . 1
H H10 0.6770 0.2663 0.2849 0.131 Uiso calc R 1
C C11 0.5691(3) 0.3696(2) 0.3085(3) 0.0797(8) Uani d . 1
H H11 0.5589 0.3469 0.3719 0.096 Uiso calc R 1
C C12 0.19665(19) 0.40078(14) 0.32454(14) 0.0392(4) Uani d . 1
C C13 0.05267(18) 0.30452(14) 0.13967(13) 0.0366(3) Uani d . 1
C C14 -0.01174(18) 0.21457(15) 0.28707(14) 0.0385(4) Uani d . 1
H H14 -0.0376 0.2509 0.3429 0.046 Uiso calc R 1
C C15 -0.14837(18) 0.13934(15) 0.19057(14) 0.0392(4) Uani d . 1
C C16 -0.2603(2) 0.05052(17) 0.21974(17) 0.0486(4) Uani d . 1
H H16A -0.3532 0.0518 0.1769 0.058 Uiso calc R 1
H H16B -0.2418 0.0771 0.2969 0.058 Uiso calc R 1
C C17 -0.2698(3) -0.07875(18) 0.20138(19) 0.0594(5) Uani d . 1
H H17A -0.1742 -0.0786 0.2373 0.071 Uiso calc R 1
H H17B -0.3283 -0.1212 0.2390 0.071 Uiso calc R 1
C C18 -0.3299(3) -0.14950(19) 0.0829(2) 0.0678(6) Uani d . 1
H H18A -0.3484 -0.2325 0.0847 0.081 Uiso calc R 1
H H18B -0.4213 -0.1431 0.0443 0.081 Uiso calc R 1
C C19 -0.2368(3) -0.1134(2) 0.0160(2) 0.0741(7) Uani d . 1
H H19A -0.2414 -0.1849 -0.0267 0.089 Uiso calc R 1
H H19B -0.1383 -0.0721 0.0668 0.089 Uiso calc R 1
C C20 -0.2765(3) -0.0341(2) -0.06292(19) 0.0712(7) Uani d . 1
H H20A -0.2025 -0.0072 -0.0927 0.085 Uiso calc R 1
H H20B -0.3652 -0.0815 -0.1241 0.085 Uiso calc R 1
C C21 -0.2948(2) 0.07387(18) -0.01134(16) 0.0533(5) Uani d . 1
H H21A -0.3150 0.1207 -0.0660 0.064 Uiso calc R 1
H H21B -0.3762 0.0476 0.0107 0.064 Uiso calc R 1
C C22 -0.16451(18) 0.14988(15) 0.08690(14) 0.0402(4) Uani d . 1
C C23 0.07304(19) 0.14129(15) 0.33949(14) 0.0411(4) Uani d . 1
C C24 0.0944(2) 0.12927(19) 0.44586(17) 0.0563(5) Uani d . 1
H H24 0.0637 0.1716 0.4887 0.068 Uiso calc R 1
C C25 0.1615(3) 0.0543(2) 0.4898(2) 0.0719(7) Uani d . 1
H H25 0.1755 0.0464 0.5619 0.086 Uiso calc R 1
C C26 0.2070(3) -0.0077(2) 0.4280(2) 0.0735(7) Uani d . 1
H H26 0.2499 -0.0593 0.4573 0.088 Uiso calc R 1
C C27 0.1901(3) 0.0055(2) 0.3235(2) 0.0711(6) Uani d . 1
H H27 0.2231 -0.0358 0.2819 0.085 Uiso calc R 1
C C28 0.1235(2) 0.0805(2) 0.27876(18) 0.0590(5) Uani d . 1
H H28 0.1129 0.0899 0.2074 0.071 Uiso calc R 1
C C29 0.13983(19) 0.61936(15) 0.30553(15) 0.0406(4) Uani d . 1
C C30 0.0911(2) 0.59898(18) 0.38983(17) 0.0533(5) Uani d . 1
H H30 0.1387 0.5708 0.4480 0.064 Uiso calc R 1
C C31 -0.0304(3) 0.6213(2) 0.3862(2) 0.0627(6) Uani d . 1
H H31 -0.0653 0.6066 0.4419 0.075 Uiso calc R 1
C C32 -0.0994(2) 0.6650(2) 0.3012(2) 0.0644(6) Uani d . 1
H H32 -0.1808 0.6789 0.3001 0.077 Uiso calc R 1
C C33 -0.0508(2) 0.6884(2) 0.21768(19) 0.0580(5) Uani d . 1
H H33 -0.0974 0.7184 0.1606 0.070 Uiso calc R 1
C C34 0.06973(19) 0.66598(16) 0.22166(15) 0.0438(4) Uani d . 1
C C35 0.26298(19) 0.66286(15) 0.18298(15) 0.0425(4) Uani d . 1

loop_
_atom_site_aniso_label
_atom_site_aniso_U_11
_atom_site_aniso_U_22
_atom_site_aniso_U_33
_atom_site_aniso_U_12
_atom_site_aniso_U_13
_atom_site_aniso_U_23
S1 0.0440(2) 0.0422(2) 0.0350(2) 0.00756(18) 0.01448(18) 0.00928(17)
N1 0.0436(8) 0.0397(8) 0.0523(9) 0.0149(7) 0.0075(7) 0.0007(7)
N2 0.0500(9) 0.0552(9) 0.0476(9) 0.0262(8) 0.0183(7) 0.0253(7)
N3 0.0436(8) 0.0347(7) 0.0337(7) 0.0120(6) 0.0133(6) 0.0112(6)
N4 0.0402(8) 0.0419(8) 0.0370(7) 0.0122(6) 0.0123(6) 0.0121(6)
O1 0.0574(8) 0.0632(9) 0.0701(9) 0.0285(7) 0.0373(8) 0.0338(7)
O2 0.0646(8) 0.0434(7) 0.0335(6) 0.0146(6) 0.0129(6) 0.0106(5)
C1 0.0380(9) 0.0462(10) 0.0572(11) 0.0140(8) 0.0067(8) 0.0047(9)
C2 0.0416(9) 0.0425(9) 0.0457(10) 0.0184(8) 0.0089(8) 0.0106(8)
C3 0.0406(9) 0.0348(8) 0.0339(8) 0.0141(7) 0.0094(7) 0.0090(6)
C4 0.0382(8) 0.0349(8) 0.0415(9) 0.0136(7) 0.0129(7) 0.0116(7)
C5 0.0610(14) 0.0452(12) 0.106(2) 0.0149(10) 0.0146(14) -0.0111(12)
C6 0.0402(10) 0.0489(11) 0.0621(13) 0.0179(8) 0.0090(9) 0.0006(9)
C7 0.0501(12) 0.0784(15) 0.0661(14) 0.0244(11) 0.0186(11) 0.0020(12)
C8 0.0569(15) 0.114(2) 0.0796(18) 0.0220(15) 0.0217(13) -0.0204(17)
C9 0.0705(18) 0.112(3) 0.126(3) 0.0476(19) 0.012(2) -0.044(2)
C10 0.097(2) 0.086(2) 0.134(3) 0.0622(19) 0.014(2) -0.010(2)
C11 0.0713(15) 0.0606(14) 0.101(2) 0.0384(13) 0.0142(14) 0.0060(13)
C12 0.0458(9) 0.0342(8) 0.0369(9) 0.0162(7) 0.0126(7) 0.0107(7)
C13 0.0401(9) 0.0366(8) 0.0358(8) 0.0166(7) 0.0141(7) 0.0124(7)
C14 0.0448(9) 0.0384(8) 0.0372(8) 0.0168(7) 0.0190(7) 0.0127(7)
C15 0.0393(9) 0.0368(8) 0.0440(9) 0.0165(7) 0.0155(7) 0.0124(7)
C16 0.0460(10) 0.0497(10) 0.0529(11) 0.0153(8) 0.0233(9) 0.0157(9)
C17 0.0637(13) 0.0451(11) 0.0646(13) 0.0117(9) 0.0246(11) 0.0198(10)
C18 0.0727(15) 0.0435(11) 0.0746(15) 0.0138(10) 0.0207(12) 0.0089(10)
C19 0.0888(18) 0.0560(13) 0.0749(16) 0.0277(13) 0.0316(14) -0.0024(12)
C20 0.0738(15) 0.0670(14) 0.0509(12) 0.0079(12) 0.0184(11) -0.0024(11)
C21 0.0426(10) 0.0550(11) 0.0474(10) 0.0079(9) 0.0071(8) 0.0160(9)
C22 0.0378(9) 0.0394(9) 0.0424(9) 0.0151(7) 0.0125(7) 0.0121(7)
C23 0.0423(9) 0.0366(8) 0.0410(9) 0.0124(7) 0.0128(7) 0.0122(7)
C24 0.0714(14) 0.0547(11) 0.0452(10) 0.0250(10) 0.0214(10) 0.0186(9)
C25 0.0860(17) 0.0770(16) 0.0564(13) 0.0370(14) 0.0198(12) 0.0345(12)
C26 0.0748(16) 0.0638(14) 0.0851(18) 0.0372(13) 0.0187(14) 0.0330(13)
C27 0.0773(16) 0.0731(15) 0.0790(16) 0.0477(13) 0.0289(13) 0.0209(13)
C28 0.0711(14) 0.0704(14) 0.0544(12) 0.0430(12) 0.0284(11) 0.0235(10)
C29 0.0417(9) 0.0359(8) 0.0438(9) 0.0140(7) 0.0161(7) 0.0089(7)
C30 0.0661(13) 0.0494(11) 0.0514(11) 0.0228(10) 0.0289(10) 0.0136(9)
C31 0.0697(14) 0.0583(12) 0.0693(14) 0.0195(11) 0.0431(12) 0.0086(11)
C32 0.0473(11) 0.0675(14) 0.0808(16) 0.0230(10) 0.0283(11) 0.0056(12)
C33 0.0459(11) 0.0634(13) 0.0628(13) 0.0256(10) 0.0138(10) 0.0119(10)
C34 0.0404(9) 0.0423(9) 0.0453(10) 0.0147(8) 0.0127(8) 0.0095(8)
C35 0.0441(9) 0.0365(9) 0.0479(10) 0.0146(7) 0.0174(8) 0.0153(7)

loop_
_atom_type_symbol
_atom_type_description
_atom_type_scat_dispersion_real
_atom_type_scat_dispersion_imag
_atom_type_scat_source
C C 0.0033 0.0016 'International Tables Vol C Tables 4.2.6.8 and 6.1.1.4'
H H 0.0000 0.0000 'International Tables Vol C Tables 4.2.6.8 and 6.1.1.4'
N N 0.0061 0.0033 'International Tables Vol C Tables 4.2.6.8 and 6.1.1.4'
O O 0.0106 0.0060 'International Tables Vol C Tables 4.2.6.8 and 6.1.1.4'
S S 0.1246 0.1234 'International Tables Vol C Tables 4.2.6.8 and 6.1.1.4'

loop_
_geom_angle_atom_site_label_1
_geom_angle_atom_site_label_2
_geom_angle_atom_site_label_3
_geom_angle
C13 S1 C3 93.35(8)
C1 N1 C5 114.99(17)
C1 N1 C4 107.07(14)
C5 N1 C4 115.13(16)
C35 N2 C34 111.99(15)
C35 N2 H2 124.0
C34 N2 H2 124.0
C12 N3 C13 116.89(14)
C12 N3 C14 121.07(13)
C13 N3 C14 121.40(14)
C13 N4 C22 116.56(14)
N1 C1 C2 103.34(15)
N1 C1 H1A 111.1
C2 C1 H1A 111.1
N1 C1 H1B 111.1
C2 C1 H1B 111.1
H1A C1 H1B 109.1
C6 C2 C1 114.95(17)
C6 C2 C3 118.39(15)
C1 C2 C3 104.04(14)
C6 C2 H2A 106.2
C1 C2 H2A 106.2
C3 C2 H2A 106.2
C12 C3 C2 108.75(13)
C12 C3 C4 110.72(13)
C2 C3 C4 104.23(13)
C12 C3 S1 104.64(11)
C2 C3 S1 117.26(12)
C4 C3 S1 111.28(11)
N1 C4 C29 113.17(14)
N1 C4 C35 113.22(14)
C29 C4 C35 101.40(13)
N1 C4 C3 101.96(13)
C29 C4 C3 118.39(14)
C35 C4 C3 109.11(13)
N1 C5 H5A 109.5
N1 C5 H5B 109.5
H5A C5 H5B 109.5
N1 C5 H5C 109.5
H5A C5 H5C 109.5
H5B C5 H5C 109.5
C7 C6 C11 118.6(2)
C7 C6 C2 122.35(19)
C11 C6 C2 119.0(2)
C6 C7 C8 120.3(3)
C6 C7 H7 119.9
C8 C7 H7 119.9
C9 C8 C7 120.3(3)
C9 C8 H8 119.9
C7 C8 H8 119.9
C8 C9 C10 120.3(3)
C8 C9 H9 119.9
C10 C9 H9 119.9
C9 C10 C11 120.7(3)
C9 C10 H10 119.6
C11 C10 H10 119.6
C6 C11 C10 119.7(3)
C6 C11 H11 120.1
C10 C11 H11 120.1
O2 C12 N3 122.82(16)
O2 C12 C3 124.38(16)
N3 C12 C3 112.80(14)
N4 C13 N3 125.61(15)
N4 C13 S1 123.01(13)
N3 C13 S1 111.38(12)
N3 C14 C15 109.41(13)
N3 C14 C23 110.61(14)
C15 C14 C23 111.99(14)
N3 C14 H14 108.2
C15 C14 H14 108.2
C23 C14 H14 108.2
C22 C15 C16 123.46(16)
C22 C15 C14 121.18(15)
C16 C15 C14 115.33(15)
C15 C16 C17 116.82(16)
C15 C16 H16A 108.1
C17 C16 H16A 108.1
C15 C16 H16B 108.1
C17 C16 H16B 108.1
H16A C16 H16B 107.3
C18 C17 C16 118.06(18)
C18 C17 H17A 107.8
C16 C17 H17A 107.8
C18 C17 H17B 107.8
C16 C17 H17B 107.8
H17A C17 H17B 107.1
C19 C18 C17 116.5(2)
C19 C18 H18A 108.2
C17 C18 H18A 108.2
C19 C18 H18B 108.2
C17 C18 H18B 108.2
H18A C18 H18B 107.3
C18 C19 C20 115.7(2)
C18 C19 H19A 108.4
C20 C19 H19A 108.4
C18 C19 H19B 108.4
C20 C19 H19B 108.4
H19A C19 H19B 107.4
C21 C20 C19 114.84(18)
C21 C20 H20A 108.6
C19 C20 H20A 108.6
C21 C20 H20B 108.6
C19 C20 H20B 108.6
H20A C20 H20B 107.5
C22 C21 C20 112.25(17)
C22 C21 H21A 109.2
C20 C21 H21A 109.2
C22 C21 H21B 109.2
C20 C21 H21B 109.2
H21A C21 H21B 107.9
C15 C22 N4 123.28(16)
C15 C22 C21 123.07(16)
N4 C22 C21 113.59(15)
C24 C23 C28 118.80(18)
C24 C23 C14 120.79(17)
C28 C23 C14 120.33(16)
C23 C24 C25 120.3(2)
C23 C24 H24 119.9
C25 C24 H24 119.9
C26 C25 C24 120.3(2)
C26 C25 H25 119.8
C24 C25 H25 119.8
C27 C26 C25 120.2(2)
C27 C26 H26 119.9
C25 C26 H26 119.9
C26 C27 C28 120.1(2)
C26 C27 H27 120.0
C28 C27 H27 120.0
C23 C28 C27 120.3(2)
C23 C28 H28 119.8
C27 C28 H28 119.8
C30 C29 C34 119.33(17)
C30 C29 C4 131.53(17)
C34 C29 C4 108.87(15)
C29 C30 C31 118.8(2)
C29 C30 H30 120.6
C31 C30 H30 120.6
C32 C31 C30 120.7(2)
C32 C31 H31 119.7
C30 C31 H31 119.7
C31 C32 C33 121.4(2)
C31 C32 H32 119.3
C33 C32 H32 119.3
C32 C33 C34 117.6(2)
C32 C33 H33 121.2
C34 C33 H33 121.2
C33 C34 C29 122.07(18)
C33 C34 N2 127.89(18)
C29 C34 N2 109.95(15)
O1 C35 N2 126.23(17)
O1 C35 C4 125.98(16)
N2 C35 C4 107.77(15)

loop_
_geom_bond_atom_site_label_1
_geom_bond_atom_site_label_2
_geom_bond_distance
S1 C13 1.7469(17)
S1 C3 1.8316(17)
N1 C1 1.450(2)
N1 C5 1.455(3)
N1 C4 1.463(2)
N2 C35 1.352(2)
N2 C34 1.403(2)
N2 H2 0.860
N3 C12 1.377(2)
N3 C13 1.380(2)
N3 C14 1.476(2)
N4 C13 1.274(2)
N4 C22 1.430(2)
O1 C35 1.215(2)
O2 C12 1.208(2)
C1 C2 1.527(3)
C1 H1A 0.970
C1 H1B 0.970
C2 C6 1.506(3)
C2 C3 1.580(2)
C2 H2A 0.980
C3 C12 1.536(2)
C3 C4 1.581(2)
C4 C29 1.513(2)
C4 C35 1.569(2)
C5 H5A 0.960
C5 H5B 0.960
C5 H5C 0.960
C6 C7 1.380(3)
C6 C11 1.389(3)
C7 C8 1.396(4)
C7 H7 0.930
C8 C9 1.353(5)
C8 H8 0.930
C9 C10 1.356(5)
C9 H9 0.930
C10 C11 1.392(4)
C10 H10 0.930
C11 H11 0.930
C14 C15 1.513(2)
C14 C23 1.518(2)
C14 H14 0.980
C15 C22 1.340(2)
C15 C16 1.512(2)
C16 C17 1.536(3)
C16 H16A 0.970
C16 H16B 0.970
C17 C18 1.526(3)
C17 H17A 0.970
C17 H17B 0.970
C18 C19 1.520(4)
C18 H18A 0.970
C18 H18B 0.970
C19 C20 1.531(4)
C19 H19A 0.970
C19 H19B 0.970
C20 C21 1.521(3)
C20 H20A 0.970
C20 H20B 0.970
C21 C22 1.495(3)
C21 H21A 0.970
C21 H21B 0.970
C23 C24 1.371(3)
C23 C28 1.378(3)
C24 C25 1.386(3)
C24 H24 0.930
C25 C26 1.357(4)
C25 H25 0.930
C26 C27 1.356(4)
C26 H26 0.930
C27 C28 1.385(3)
C27 H27 0.930
C28 H28 0.930
C29 C30 1.379(3)
C29 C34 1.393(2)
C30 C31 1.391(3)
C30 H30 0.930
C31 C32 1.375(3)
C31 H31 0.930
C32 C33 1.375(3)
C32 H32 0.930
C33 C34 1.379(3)
C33 H33 0.930

loop_
_geom_hbond_atom_site_label_D
_geom_hbond_atom_site_label_H
_geom_hbond_atom_site_label_A
_geom_hbond_site_symmetry_A
_geom_hbond_distance_DH
_geom_hbond_distance_HA
_geom_hbond_distance_DA
_geom_hbond_angle_DHA
C1 H1B O1 . 0.97 2.49 3.069(3) 118
C2 H2A O2 . 0.98 2.42 2.927(2) 112
C30 H30 O2 . 0.93 2.48 3.094(2) 123
N2 H2 N4 2_565 0.86 2.11 2.965(2) 172

loop_
_geom_torsion_atom_site_label_1
_geom_torsion_atom_site_label_2
_geom_torsion_atom_site_label_3
_geom_torsion_atom_site_label_4
_geom_torsion
C5 N1 C1 C2 -174.62(19)
C4 N1 C1 C2 -45.33(19)
N1 C1 C2 C6 160.19(16)
N1 C1 C2 C3 29.13(19)
C6 C2 C3 C12 107.94(18)
C1 C2 C3 C12 -123.06(16)
C6 C2 C3 C4 -133.92(17)
C1 C2 C3 C4 -4.92(18)
C6 C2 C3 S1 -10.4(2)
C1 C2 C3 S1 118.57(14)
C13 S1 C3 C12 8.80(12)
C13 S1 C3 C2 129.36(13)
C13 S1 C3 C4 -110.81(12)
C1 N1 C4 C29 169.38(15)
C5 N1 C4 C29 -61.4(2)
C1 N1 C4 C35 -75.95(18)
C5 N1 C4 C35 53.3(2)
C1 N1 C4 C3 41.12(17)
C5 N1 C4 C3 170.33(18)
C12 C3 C4 N1 96.19(15)
C2 C3 C4 N1 -20.59(16)
S1 C3 C4 N1 -147.88(12)
C12 C3 C4 C29 -28.7(2)
C2 C3 C4 C29 -145.45(15)
S1 C3 C4 C29 87.26(16)
C12 C3 C4 C35 -143.82(14)
C2 C3 C4 C35 99.40(15)
S1 C3 C4 C35 -27.89(16)
C1 C2 C6 C7 -57.1(3)
C3 C2 C6 C7 66.7(3)
C1 C2 C6 C11 120.0(2)
C3 C2 C6 C11 -116.3(2)
C11 C6 C7 C8 0.7(3)
C2 C6 C7 C8 177.7(2)
C6 C7 C8 C9 -0.3(4)
C7 C8 C9 C10 -0.7(5)
C8 C9 C10 C11 1.4(5)
C7 C6 C11 C10 -0.1(4)
C2 C6 C11 C10 -177.2(2)
C9 C10 C11 C6 -1.0(5)
C13 N3 C12 O2 -176.36(16)
C14 N3 C12 O2 -5.4(3)
C13 N3 C12 C3 3.5(2)
C14 N3 C12 C3 174.41(14)
C2 C3 C12 O2 45.3(2)
C4 C3 C12 O2 -68.6(2)
S1 C3 C12 O2 171.39(15)
C2 C3 C12 N3 -134.50(15)
C4 C3 C12 N3 111.54(15)
S1 C3 C12 N3 -8.44(16)
C22 N4 C13 N3 1.3(2)
C22 N4 C13 S1 -178.77(12)
C12 N3 C13 N4 -176.33(16)
C14 N3 C13 N4 12.8(2)
C12 N3 C13 S1 3.76(18)
C14 N3 C13 S1 -167.14(12)
C3 S1 C13 N4 172.45(15)
C3 S1 C13 N3 -7.64(13)
C12 N3 C14 C15 171.33(14)
C13 N3 C14 C15 -18.2(2)
C12 N3 C14 C23 -64.8(2)
C13 N3 C14 C23 105.68(17)
N3 C14 C15 C22 12.0(2)
C23 C14 C15 C22 -110.99(18)
N3 C14 C15 C16 -169.98(14)
C23 C14 C15 C16 67.00(19)
C22 C15 C16 C17 77.9(2)
C14 C15 C16 C17 -100.1(2)
C15 C16 C17 C18 -70.9(3)
C16 C17 C18 C19 70.1(3)
C17 C18 C19 C20 -99.4(3)
C18 C19 C20 C21 49.9(3)
C19 C20 C21 C22 56.0(3)
C16 C15 C22 N4 -177.69(16)
C14 C15 C22 N4 0.1(3)
C16 C15 C22 C21 -0.6(3)
C14 C15 C22 C21 177.23(16)
C13 N4 C22 C15 -7.8(2)
C13 N4 C22 C21 174.82(16)
C20 C21 C22 C15 -94.1(2)
C20 C21 C22 N4 83.2(2)
N3 C14 C23 C24 122.10(18)
C15 C14 C23 C24 -115.56(19)
N3 C14 C23 C28 -61.3(2)
C15 C14 C23 C28 61.0(2)
C28 C23 C24 C25 -2.0(3)
C14 C23 C24 C25 174.6(2)
C23 C24 C25 C26 0.2(4)
C24 C25 C26 C27 1.5(4)
C25 C26 C27 C28 -1.3(4)
C24 C23 C28 C27 2.2(3)
C14 C23 C28 C27 -174.4(2)
C26 C27 C28 C23 -0.6(4)
N1 C4 C29 C30 -51.4(3)
C35 C4 C29 C30 -173.02(19)
C3 C4 C29 C30 67.7(3)
N1 C4 C29 C34 122.43(16)
C35 C4 C29 C34 0.85(18)
C3 C4 C29 C34 -118.40(16)
C34 C29 C30 C31 2.5(3)
C4 C29 C30 C31 175.86(19)
C29 C30 C31 C32 -1.1(3)
C30 C31 C32 C33 -0.3(4)
C31 C32 C33 C34 0.4(3)
C32 C33 C34 C29 1.0(3)
C32 C33 C34 N2 -175.3(2)
C30 C29 C34 C33 -2.5(3)
C4 C29 C34 C33 -177.26(17)
C30 C29 C34 N2 174.40(17)
C4 C29 C34 N2 -0.3(2)
C35 N2 C34 C33 176.25(19)
C35 N2 C34 C29 -0.4(2)
C34 N2 C35 O1 -177.94(19)
C34 N2 C35 C4 1.0(2)
N1 C4 C35 O1 56.3(2)
C29 C4 C35 O1 177.83(18)
C3 C4 C35 O1 -56.5(2)
N1 C4 C35 N2 -122.65(16)
C29 C4 C35 N2 -1.11(18)
C3 C4 C35 N2 124.57(15)
